data_1574075
loop_
_publ_author_name
'Saddington, Artemis'
'Yao, Shenglai'
'Lorent, Christian'
'Driess, Matthias'

_publ_section_title
;
 Redox non-innocent bis-silylene aluminium complexes with a carborane
 backbone
;
_journal_issue 15
_journal_name_full 'Chemical Science'
_journal_page_first 6383
_journal_page_last 6391
_journal_paper_doi 10.1039/D5SC01104C
_journal_volume 16
_journal_year 2025
_chemical_formula_moiety 'C32 H56 Al B10 I2 N4 Si2, 2(C7 H8), 2.35[C7H8]'
_chemical_formula_sum 'C46 H72 Al B10 I2 N4 Si2'
_chemical_formula_weight 1126.13
_space_group_crystal_system triclinic
_space_group_IT_number 2
_space_group_name_Hall '-P 1'
_space_group_name_H-M_alt 'P -1'
_atom_sites_solution_hydrogens geom
_audit_creation_date 2025-01-17
_audit_creation_method
;
Olex2 1.5-alpha
(compiled 2024.11.29 svn.rc9064207 for OlexSys, GUI svn.r7097)
;
_audit_update_record
;
2025-01-20 deposited with the CCDC.	2025-03-07 downloaded from the CCDC.
;
_cell_angle_alpha 105.669(4)
_cell_angle_beta 106.625(5)
_cell_angle_gamma 100.731(4)
_cell_formula_units_Z 2
_cell_length_a 14.6482(7)
_cell_length_b 14.8290(7)
_cell_length_c 18.4781(10)
_cell_measurement_reflns_used 7019
_cell_measurement_temperature 150.2(4)
_cell_measurement_theta_max 72.4460
_cell_measurement_theta_min 3.1970
_cell_volume 3548.9(4)
_computing_molecular_graphics 'Olex2 1.5-alpha (Dolomanov et al., 2009)'
_computing_publication_material 'Olex2 1.5-alpha (Dolomanov et al., 2009)'
_computing_structure_refinement 'SHELXL 2014/7 (Sheldrick, 2015)'
_diffrn_ambient_temperature 150.15
_diffrn_measured_fraction_theta_full 0.998
_diffrn_measured_fraction_theta_max 0.969
_diffrn_measurement_device 'four-circle diffractometer'
_diffrn_measurement_device_type 'SuperNova, Single source at offset/far, Atlas'
_diffrn_radiation_monochromator mirror
_diffrn_radiation_type CuK\a
_diffrn_radiation_wavelength 1.54184
_diffrn_reflns_av_R_equivalents 0.0611
_diffrn_reflns_av_unetI/netI 0.0738
_diffrn_reflns_Laue_measured_fraction_full 0.998
_diffrn_reflns_Laue_measured_fraction_max 0.969
_diffrn_reflns_limit_h_max 18
_diffrn_reflns_limit_h_min -17
_diffrn_reflns_limit_k_max 15
_diffrn_reflns_limit_k_min -18
_diffrn_reflns_limit_l_max 22
_diffrn_reflns_limit_l_min -21
_diffrn_reflns_number 26771
_diffrn_reflns_point_group_measured_fraction_full 0.998
_diffrn_reflns_point_group_measured_fraction_max 0.969
_diffrn_reflns_theta_full 67.684
_diffrn_reflns_theta_max 72.972
_diffrn_reflns_theta_min 3.230
_exptl_absorpt_coefficient_mu 7.600
_exptl_absorpt_correction_T_max 1.00000
_exptl_absorpt_correction_T_min 0.30943
_exptl_absorpt_correction_type multi-scan
_exptl_absorpt_process_details
;
CrysAlisPro 1.171.40.67a (Rigaku Oxford Diffraction, 2019)
Empirical absorption correction using spherical harmonics,
 implemented in SCALE3 ABSPACK scaling algorithm.
;
_exptl_crystal_colour colourless
_exptl_crystal_colour_primary colourless
_exptl_crystal_density_diffrn 1.054
_exptl_crystal_description prism
_exptl_crystal_F_000 1146
_exptl_crystal_size_max 0.19
_exptl_crystal_size_mid 0.14
_exptl_crystal_size_min 0.11
_refine_diff_density_max 1.290
_refine_diff_density_min -1.384
_refine_diff_density_rms 0.103
_refine_ls_extinction_method none
_refine_ls_goodness_of_fit_ref 0.975
_refine_ls_hydrogen_treatment constr
_refine_ls_matrix_type full
_refine_ls_number_parameters 588
_refine_ls_number_reflns 13734
_refine_ls_number_restraints 0
_refine_ls_restrained_S_all 0.975
_refine_ls_R_factor_all 0.0753
_refine_ls_R_factor_gt 0.0534
_refine_ls_shift/su_max 0.001
_refine_ls_shift/su_mean 0.000
_refine_ls_structure_factor_coef Fsqd
_refine_ls_weighting_details 'w=1/[\s^2^(Fo^2^)+(0.0843P)^2^] where P=(Fo^2^+2Fc^2^)/3'
_refine_ls_weighting_scheme calc
_refine_ls_wR_factor_gt 0.1353
_refine_ls_wR_factor_ref 0.1537
_reflns_Friedel_coverage 0.000
_reflns_number_gt 9866
_reflns_number_total 13734
_reflns_threshold_expression 'I > 2\s(I)'
_cod_data_source_file d5sc01104c2.cif
_cod_data_source_block 4a
_cod_depositor_comments 'Adding full bibliography for 1574073--1574078.cif.'
_cod_original_cell_volume 3548.9(3)
_cod_database_code 1574075
_shelx_shelxl_version_number 2014/7
_shelx_space_group_comment
;
The symmetry employed for this shelxl refinement is uniquely defined
by the following loop, which should always be used as a source of
symmetry information in preference to the above space-group names.
They are only intended as comments.
;
_shelx_estimated_absorpt_t_max 0.489
_shelx_estimated_absorpt_t_min 0.326
_olex2_refinement_description
;
1. Fixed Uiso
 At 1.2 times of:
  All B(H) groups, All C(H) groups
 At 1.5 times of:
  All C(H,H,H) groups
2.a Aromatic/amide H refined with riding coordinates:
 C5(H5), C6(H6), C7(H7), C8(H8), C9(H9), C12(H12), C13(H13), C14(H14),
 C15(H15), C16(H16), C38(H38), C39(H39), C35(H35), C36(H36), C37(H37), C42(H42),
  C43(H43), C44(H44), C45(H45), C46(H46)
2.b Fitted hexagon refined as free rotating group:
 C38(C39,C34,C35,C36,C37)
2.c Idealised Me refined as rotating group:
 C18(H18A,H18B,H18C), C19(H19A,H19B,H19C), C20(H20A,H20B,H20C), C22(H22A,H22B,
 H22C), C23(H23A,H23B,H23C), C24(H24A,H24B,H24C), C26(H26A,H26B,H26C), C27(H27A,
 H27B,H27C), C28(H28A,H28B,H28C), C30(H30A,H30B,H30C), C31(H31A,H31B,H31C),
 C32(H32A,H32B,H32C), C33(H33A,H33B,H33C), C40(H40A,H40B,H40C)
2.d Boron cage BH refined with riding coordinates:
 B1(H1), B2(H2), B3(H3), B4(H4), B5(H5A), B6(H6A), B7(H7A), B8(H8A), B9(H9A),
 B10(H10)
;
_smtbx_masks_special_details
;
A solvent mask was calculated and 238 electrons were 
found in a volume of 1066\%A^3^ in 1 void per unit cell. 
This is consistent with the presence of 
2.35[C7H8] per Asymmetric Unit 
which account for 235 electrons 
per unit cell.
;
_smtbx_masks_void_probe_radius 1.2
_smtbx_masks_void_truncation_radius 1.2
_olex2_submission_special_instructions 'No special instructions were received'

loop_
_space_group_symop_operation_xyz
'x, y, z'
'-x, -y, -z'

loop_
_atom_site_label
_atom_site_type_symbol
_atom_site_fract_x
_atom_site_fract_y
_atom_site_fract_z
_atom_site_U_iso_or_equiv
_atom_site_adp_type
_atom_site_occupancy
_atom_site_site_symmetry_order
_atom_site_calc_flag
_atom_site_refinement_flags_posn
_atom_site_refinement_flags_adp
_atom_site_refinement_flags_occupancy
_atom_site_disorder_assembly
_atom_site_disorder_group
I1 I 0.39933(3) 0.17264(2) 0.10231(2) 0.04764(12) Uani 1 1 d . . . . .
I2 I 0.45238(2) 0.25907(2) 0.34311(2) 0.04006(11) Uani 1 1 d . . . . .
Si1 Si 0.51265(9) 0.47293(8) 0.24016(7) 0.0262(3) Uani 1 1 d . . . . .
Si2 Si 0.69103(9) 0.31608(8) 0.26520(7) 0.0267(3) Uani 1 1 d . . . . .
Al1 Al 0.51135(9) 0.30270(9) 0.23676(8) 0.0285(3) Uani 1 1 d . . . . .
N1 N 0.4518(3) 0.5461(3) 0.2961(2) 0.0267(8) Uani 1 1 d . . . . .
N2 N 0.4182(3) 0.5010(3) 0.1685(2) 0.0294(8) Uani 1 1 d . . . . .
N3 N 0.7606(3) 0.2709(2) 0.3389(2) 0.0296(8) Uani 1 1 d . . . . .
N4 N 0.7341(3) 0.2204(2) 0.2121(2) 0.0280(8) Uani 1 1 d . . . . .
C1 C 0.6391(3) 0.5381(3) 0.2558(3) 0.0286(9) Uani 1 1 d . . . . .
C2 C 0.7534(3) 0.4394(3) 0.2735(3) 0.0286(9) Uani 1 1 d . . . . .
C3 C 0.3899(3) 0.5471(3) 0.2280(3) 0.0280(9) Uani 1 1 d . . . . .
C4 C 0.3060(3) 0.5923(3) 0.2194(3) 0.0316(10) Uani 1 1 d . . . . .
C5 C 0.2153(4) 0.5417(4) 0.2186(3) 0.0428(12) Uani 1 1 d . . . . .
H5 H 0.2056 0.4779 0.2217 0.051 Uiso 1 1 calc R U . . .
C6 C 0.1391(4) 0.5862(5) 0.2132(4) 0.0595(17) Uani 1 1 d . . . . .
H6 H 0.0763 0.5517 0.2110 0.071 Uiso 1 1 calc R U . . .
C7 C 0.1539(5) 0.6789(5) 0.2111(5) 0.0667(19) Uani 1 1 d . . . . .
H7 H 0.1018 0.7091 0.2087 0.080 Uiso 1 1 calc R U . . .
C8 C 0.2434(5) 0.7289(4) 0.2122(4) 0.0576(16) Uani 1 1 d . . . . .
H8 H 0.2527 0.7931 0.2102 0.069 Uiso 1 1 calc R U . . .
C9 C 0.3205(4) 0.6861(4) 0.2164(3) 0.0396(11) Uani 1 1 d . . . . .
H9 H 0.3825 0.7208 0.2173 0.048 Uiso 1 1 calc R U . . .
C10 C 0.7743(3) 0.2044(3) 0.2802(3) 0.0326(10) Uani 1 1 d . . . . .
C11 C 0.8240(4) 0.1268(3) 0.2913(3) 0.0370(11) Uani 1 1 d . . . . .
C12 C 0.7674(4) 0.0355(4) 0.2826(4) 0.0483(14) Uani 1 1 d . . . . .
H12 H 0.6973 0.0213 0.2687 0.058 Uiso 1 1 calc R U . . .
C13 C 0.8154(4) -0.0343(4) 0.2947(4) 0.0558(16) Uani 1 1 d . . . . .
H13 H 0.7777 -0.0971 0.2886 0.067 Uiso 1 1 calc R U . . .
C14 C 0.9159(5) -0.0141(4) 0.3150(5) 0.0620(18) Uani 1 1 d . . . . .
H14 H 0.9476 -0.0624 0.3240 0.074 Uiso 1 1 calc R U . . .
C15 C 0.9723(4) 0.0766(4) 0.3227(4) 0.0594(18) Uani 1 1 d . . . . .
H15 H 1.0423 0.0902 0.3365 0.071 Uiso 1 1 calc R U . . .
C16 C 0.9255(4) 0.1472(4) 0.3101(4) 0.0449(13) Uani 1 1 d . . . . .
H16 H 0.9632 0.2092 0.3145 0.054 Uiso 1 1 calc R U . . .
C17 C 0.7867(4) 0.2852(3) 0.4267(3) 0.0340(10) Uani 1 1 d . . . . .
C18 C 0.8977(4) 0.3064(4) 0.4665(3) 0.0473(13) Uani 1 1 d . . . . .
H18A H 0.9175 0.2472 0.4479 0.071 Uiso 1 1 calc R U . . .
H18B H 0.9154 0.3272 0.5250 0.071 Uiso 1 1 calc R U . . .
H18C H 0.9322 0.3584 0.4523 0.071 Uiso 1 1 calc R U . . .
C19 C 0.7285(4) 0.1960(4) 0.4376(4) 0.0483(13) Uani 1 1 d . . . . .
H19A H 0.6579 0.1801 0.4056 0.072 Uiso 1 1 calc R U . . .
H19B H 0.7369 0.2106 0.4945 0.072 Uiso 1 1 calc R U . . .
H19C H 0.7535 0.1403 0.4198 0.072 Uiso 1 1 calc R U . . .
C20 C 0.7547(4) 0.3745(4) 0.4609(3) 0.0409(12) Uani 1 1 d . . . . .
H20A H 0.7908 0.4308 0.4522 0.061 Uiso 1 1 calc R U . . .
H20B H 0.7697 0.3885 0.5187 0.061 Uiso 1 1 calc R U . . .
H20C H 0.6831 0.3615 0.4339 0.061 Uiso 1 1 calc R U . . .
C21 C 0.7230(4) 0.1655(4) 0.1284(3) 0.0416(12) Uani 1 1 d . . . . .
C22 C 0.6492(5) 0.0626(4) 0.0991(4) 0.0616(18) Uani 1 1 d . . . . .
H22A H 0.6783 0.0238 0.1297 0.092 Uiso 1 1 calc R U . . .
H22B H 0.6354 0.0301 0.0418 0.092 Uiso 1 1 calc R U . . .
H22C H 0.5871 0.0686 0.1074 0.092 Uiso 1 1 calc R U . . .
C23 C 0.8244(5) 0.1586(5) 0.1233(4) 0.0649(19) Uani 1 1 d . . . . .
H23A H 0.8714 0.2242 0.1461 0.097 Uiso 1 1 calc R U . . .
H23B H 0.8171 0.1293 0.0669 0.097 Uiso 1 1 calc R U . . .
H23C H 0.8495 0.1179 0.1536 0.097 Uiso 1 1 calc R U . . .
C24 C 0.6809(4) 0.2235(4) 0.0773(3) 0.0460(13) Uani 1 1 d . . . . .
H24A H 0.6180 0.2309 0.0830 0.069 Uiso 1 1 calc R U . . .
H24B H 0.6694 0.1887 0.0208 0.069 Uiso 1 1 calc R U . . .
H24C H 0.7283 0.2881 0.0952 0.069 Uiso 1 1 calc R U . . .
C25 C 0.4536(3) 0.5832(3) 0.3804(3) 0.0305(10) Uani 1 1 d . . . . .
C26 C 0.5490(4) 0.5748(4) 0.4336(3) 0.0363(11) Uani 1 1 d . . . . .
H26A H 0.5482 0.5060 0.4199 0.054 Uiso 1 1 calc R U . . .
H26B H 0.5552 0.6011 0.4900 0.054 Uiso 1 1 calc R U . . .
H26C H 0.6056 0.6120 0.4254 0.054 Uiso 1 1 calc R U . . .
C27 C 0.3649(4) 0.5196(4) 0.3890(3) 0.0441(12) Uani 1 1 d . . . . .
H27A H 0.3624 0.4507 0.3681 0.066 Uiso 1 1 calc R U . . .
H27B H 0.3033 0.5298 0.3585 0.066 Uiso 1 1 calc R U . . .
H27C H 0.3722 0.5377 0.4458 0.066 Uiso 1 1 calc R U . . .
C28 C 0.4532(5) 0.6906(4) 0.4038(3) 0.0492(14) Uani 1 1 d . . . . .
H28A H 0.4611 0.7155 0.4607 0.074 Uiso 1 1 calc R U . . .
H28B H 0.3901 0.6956 0.3707 0.074 Uiso 1 1 calc R U . . .
H28C H 0.5083 0.7292 0.3949 0.074 Uiso 1 1 calc R U . . .
C29 C 0.3701(3) 0.4712(4) 0.0799(3) 0.0345(10) Uani 1 1 d . . . . .
C30 C 0.2687(4) 0.3988(4) 0.0521(3) 0.0496(14) Uani 1 1 d . . . . .
H30A H 0.2750 0.3453 0.0731 0.074 Uiso 1 1 calc R U . . .
H30B H 0.2413 0.3724 -0.0068 0.074 Uiso 1 1 calc R U . . .
H30C H 0.2241 0.4318 0.0721 0.074 Uiso 1 1 calc R U . . .
C31 C 0.3643(4) 0.5605(4) 0.0543(3) 0.0481(13) Uani 1 1 d . . . . .
H31A H 0.3168 0.5899 0.0729 0.072 Uiso 1 1 calc R U . . .
H31B H 0.3424 0.5404 -0.0044 0.072 Uiso 1 1 calc R U . . .
H31C H 0.4301 0.6084 0.0782 0.072 Uiso 1 1 calc R U . . .
C32 C 0.4366(4) 0.4204(4) 0.0444(3) 0.0375(11) Uani 1 1 d . . . . .
H32A H 0.5027 0.4665 0.0626 0.056 Uiso 1 1 calc R U . . .
H32B H 0.4076 0.3974 -0.0144 0.056 Uiso 1 1 calc R U . . .
H32C H 0.4425 0.3646 0.0623 0.056 Uiso 1 1 calc R U . . .
B1 B 0.7286(4) 0.5328(3) 0.3382(3) 0.0277(11) Uani 1 1 d . . . . .
H1 H 0.6921 0.5033 0.3760 0.033 Uiso 1 1 calc R U . . .
B2 B 0.7135(4) 0.6466(4) 0.3162(3) 0.0320(11) Uani 1 1 d . . . . .
H2 H 0.6843 0.7032 0.3486 0.038 Uiso 1 1 calc R U . . .
B3 B 0.6878(4) 0.6039(4) 0.2102(4) 0.0353(12) Uani 1 1 d . . . . .
H3 H 0.6400 0.6290 0.1651 0.042 Uiso 1 1 calc R U . . .
B4 B 0.6951(4) 0.4747(4) 0.1957(3) 0.0293(11) Uani 1 1 d . . . . .
H4 H 0.6379 0.4098 0.1459 0.035 Uiso 1 1 calc R U . . .
B5 B 0.8307(4) 0.4811(4) 0.2335(3) 0.0321(12) Uani 1 1 d . . . . .
H5A H 0.8689 0.4333 0.2026 0.039 Uiso 1 1 calc R U . . .
B6 B 0.8547(4) 0.5233(4) 0.3395(3) 0.0306(11) Uani 1 1 d . . . . .
H6A H 0.9098 0.5057 0.3858 0.037 Uiso 1 1 calc R U . . .
B7 B 0.8333(4) 0.6409(4) 0.3649(4) 0.0371(13) Uani 1 1 d . . . . .
H7A H 0.8745 0.6930 0.4279 0.045 Uiso 1 1 calc R U . . .
B8 B 0.8085(4) 0.6776(4) 0.2787(4) 0.0367(12) Uani 1 1 d . . . . .
H8A H 0.8380 0.7544 0.2819 0.044 Uiso 1 1 calc R U . . .
B9 B 0.7939(4) 0.5719(4) 0.1955(4) 0.0362(12) Uani 1 1 d . . . . .
H9A H 0.8072 0.5755 0.1395 0.043 Uiso 1 1 calc R U . . .
B10 B 0.8909(4) 0.6060(4) 0.2920(4) 0.0399(13) Uani 1 1 d . . . . .
H10 H 0.9713 0.6386 0.3036 0.048 Uiso 1 1 calc R U . . .
C33 C 0.1158(9) 0.2429(8) 0.1652(6) 0.138(5) Uani 1 1 d . . . . .
H33A H 0.1829 0.2423 0.1661 0.207 Uiso 1 1 calc R U . . .
H33B H 0.0893 0.2790 0.1309 0.207 Uiso 1 1 calc R U . . .
H33C H 0.0727 0.1756 0.1438 0.207 Uiso 1 1 calc R U . . .
C38 C 0.0729(3) 0.4037(3) 0.3414(3) 0.073(2) Uani 1 1 d G . . . .
H38 H 0.0387 0.4514 0.3521 0.088 Uiso 1 1 calc R U . . .
C39 C 0.0696(3) 0.3605(3) 0.2636(3) 0.0570(16) Uani 1 1 d G . . . .
H39 H 0.0331 0.3786 0.2210 0.068 Uiso 1 1 calc R U . . .
C34 C 0.1197(3) 0.2908(3) 0.2480(3) 0.0641(19) Uani 1 1 d G . . . .
C35 C 0.1731(3) 0.2644(3) 0.3102(4) 0.085(3) Uani 1 1 d G . . . .
H35 H 0.2073 0.2167 0.2995 0.102 Uiso 1 1 calc R U . . .
C36 C 0.1764(3) 0.3076(4) 0.3880(3) 0.093(3) Uani 1 1 d G . . . .
H36 H 0.2130 0.2895 0.4306 0.111 Uiso 1 1 calc R U . . .
C37 C 0.1263(4) 0.3773(4) 0.4036(2) 0.083(3) Uani 1 1 d G . . . .
H37 H 0.1286 0.4068 0.4568 0.100 Uiso 1 1 calc R U . . .
C40 C 0.5265(8) -0.0244(7) 0.3997(6) 0.104(3) Uani 1 1 d . . . . .
H40A H 0.5202 0.0421 0.4109 0.157 Uiso 1 1 calc R U . . .
H40B H 0.5908 -0.0231 0.4360 0.157 Uiso 1 1 calc R U . . .
H40C H 0.4728 -0.0657 0.4082 0.157 Uiso 1 1 calc R U . . .
C41 C 0.5202(5) -0.0655(4) 0.3138(5) 0.0621(17) Uani 1 1 d . . . . .
C42 C 0.5685(5) -0.1361(5) 0.2928(5) 0.068(2) Uani 1 1 d . . . . .
H42 H 0.6056 -0.1571 0.3332 0.082 Uiso 1 1 calc R U . . .
C43 C 0.5631(5) -0.1753(4) 0.2153(6) 0.072(2) Uani 1 1 d . . . . .
H43 H 0.5954 -0.2240 0.2021 0.087 Uiso 1 1 calc R U . . .
C44 C 0.5118(5) -0.1451(5) 0.1566(5) 0.077(2) Uani 1 1 d . . . . .
H44 H 0.5072 -0.1734 0.1026 0.093 Uiso 1 1 calc R U . . .
C45 C 0.4672(6) -0.0740(5) 0.1763(5) 0.076(2) Uani 1 1 d . . . . .
H45 H 0.4334 -0.0514 0.1358 0.091 Uiso 1 1 calc R U . . .
C46 C 0.4702(5) -0.0345(5) 0.2531(5) 0.072(2) Uani 1 1 d . . . . .
H46 H 0.4379 0.0144 0.2652 0.086 Uiso 1 1 calc R U . . .

loop_
_atom_site_aniso_label
_atom_site_aniso_U_11
_atom_site_aniso_U_22
_atom_site_aniso_U_33
_atom_site_aniso_U_23
_atom_site_aniso_U_13
_atom_site_aniso_U_12
I1 0.0425(2) 0.03550(18) 0.0443(2) -0.00355(14) 0.00588(15) 0.00492(14)
I2 0.04086(19) 0.03918(17) 0.0496(2) 0.01673(14) 0.02729(16) 0.01320(13)
Si1 0.0244(6) 0.0268(5) 0.0296(6) 0.0064(5) 0.0140(5) 0.0105(5)
Si2 0.0255(6) 0.0225(5) 0.0305(6) 0.0026(4) 0.0120(5) 0.0097(4)
Al1 0.0245(6) 0.0247(6) 0.0334(7) 0.0033(5) 0.0128(6) 0.0064(5)
N1 0.0272(19) 0.0289(18) 0.0274(19) 0.0076(15) 0.0130(16) 0.0134(15)
N2 0.0265(19) 0.0323(19) 0.032(2) 0.0101(16) 0.0129(16) 0.0106(15)
N3 0.030(2) 0.0217(17) 0.036(2) 0.0047(15) 0.0130(17) 0.0097(15)
N4 0.0299(19) 0.0201(16) 0.030(2) -0.0001(14) 0.0119(16) 0.0096(14)
C1 0.031(2) 0.027(2) 0.030(2) 0.0067(17) 0.0139(19) 0.0128(18)
C2 0.026(2) 0.023(2) 0.037(2) 0.0046(18) 0.0154(19) 0.0088(17)
C3 0.026(2) 0.027(2) 0.032(2) 0.0087(18) 0.0152(19) 0.0058(17)
C4 0.025(2) 0.035(2) 0.035(3) 0.0100(19) 0.011(2) 0.0133(19)
C5 0.030(3) 0.046(3) 0.059(3) 0.022(3) 0.020(2) 0.015(2)
C6 0.030(3) 0.083(5) 0.079(5) 0.035(4) 0.023(3) 0.030(3)
C7 0.050(4) 0.076(4) 0.093(5) 0.030(4) 0.032(4) 0.046(3)
C8 0.055(4) 0.052(3) 0.076(4) 0.027(3) 0.021(3) 0.033(3)
C9 0.035(3) 0.039(3) 0.049(3) 0.016(2) 0.015(2) 0.015(2)
C10 0.026(2) 0.025(2) 0.047(3) 0.008(2) 0.018(2) 0.0050(17)
C11 0.031(2) 0.028(2) 0.054(3) 0.010(2) 0.017(2) 0.0143(19)
C12 0.032(3) 0.030(2) 0.080(4) 0.015(3) 0.019(3) 0.009(2)
C13 0.039(3) 0.032(3) 0.095(5) 0.025(3) 0.016(3) 0.013(2)
C14 0.045(3) 0.035(3) 0.106(6) 0.026(3) 0.019(4) 0.022(3)
C15 0.032(3) 0.039(3) 0.097(5) 0.012(3) 0.015(3) 0.017(2)
C16 0.029(3) 0.029(2) 0.073(4) 0.012(2) 0.019(3) 0.008(2)
C17 0.032(2) 0.032(2) 0.038(3) 0.013(2) 0.010(2) 0.0096(19)
C18 0.036(3) 0.058(3) 0.044(3) 0.017(3) 0.008(2) 0.013(2)
C19 0.048(3) 0.042(3) 0.062(4) 0.025(3) 0.022(3) 0.013(2)
C20 0.047(3) 0.040(3) 0.031(3) 0.004(2) 0.014(2) 0.015(2)
C21 0.049(3) 0.036(2) 0.039(3) 0.000(2) 0.022(2) 0.018(2)
C22 0.072(4) 0.037(3) 0.044(3) -0.013(2) 0.002(3) 0.013(3)
C23 0.061(4) 0.083(5) 0.060(4) 0.010(3) 0.036(3) 0.039(4)
C24 0.052(3) 0.044(3) 0.041(3) 0.005(2) 0.021(3) 0.019(2)
C25 0.034(2) 0.034(2) 0.032(2) 0.0105(19) 0.020(2) 0.0187(19)
C26 0.036(3) 0.041(3) 0.035(3) 0.011(2) 0.016(2) 0.016(2)
C27 0.043(3) 0.059(3) 0.042(3) 0.019(3) 0.025(2) 0.021(3)
C28 0.068(4) 0.039(3) 0.042(3) 0.006(2) 0.023(3) 0.026(3)
C29 0.028(2) 0.046(3) 0.026(2) 0.010(2) 0.0082(19) 0.010(2)
C30 0.032(3) 0.067(4) 0.037(3) 0.009(3) 0.010(2) 0.001(2)
C31 0.053(3) 0.066(4) 0.041(3) 0.028(3) 0.022(3) 0.033(3)
C32 0.041(3) 0.047(3) 0.027(2) 0.010(2) 0.014(2) 0.019(2)
B1 0.025(2) 0.022(2) 0.035(3) 0.0033(19) 0.015(2) 0.0059(18)
B2 0.038(3) 0.023(2) 0.039(3) 0.008(2) 0.018(2) 0.016(2)
B3 0.038(3) 0.029(3) 0.045(3) 0.011(2) 0.024(3) 0.013(2)
B4 0.029(3) 0.032(2) 0.029(3) 0.010(2) 0.013(2) 0.012(2)
B5 0.023(2) 0.030(2) 0.044(3) 0.008(2) 0.015(2) 0.010(2)
B6 0.024(2) 0.028(2) 0.041(3) 0.010(2) 0.014(2) 0.011(2)
B7 0.035(3) 0.023(2) 0.048(3) 0.004(2) 0.016(3) 0.005(2)
B8 0.032(3) 0.029(3) 0.052(3) 0.015(2) 0.018(3) 0.008(2)
B9 0.035(3) 0.037(3) 0.047(3) 0.018(2) 0.024(3) 0.015(2)
B10 0.034(3) 0.034(3) 0.052(4) 0.013(3) 0.023(3) 0.004(2)
C33 0.157(10) 0.107(8) 0.133(9) -0.012(6) 0.107(8) -0.009(7)
C38 0.060(4) 0.036(3) 0.132(7) 0.019(4) 0.058(5) 0.010(3)
C39 0.036(3) 0.052(3) 0.087(5) 0.030(3) 0.024(3) 0.008(3)
C34 0.048(4) 0.047(3) 0.092(5) 0.009(3) 0.041(4) 0.000(3)
C35 0.033(3) 0.049(4) 0.156(9) 0.022(5) 0.024(5) 0.010(3)
C36 0.047(4) 0.071(5) 0.121(8) 0.041(5) -0.012(5) -0.018(4)
C37 0.084(6) 0.051(4) 0.078(5) 0.002(4) 0.026(5) -0.029(4)
C40 0.121(8) 0.085(6) 0.107(7) 0.033(5) 0.054(6) 0.005(5)
C41 0.045(4) 0.049(3) 0.091(5) 0.026(3) 0.026(4) 0.005(3)
C42 0.050(4) 0.046(3) 0.114(6) 0.037(4) 0.030(4) 0.011(3)
C43 0.043(4) 0.035(3) 0.124(7) 0.016(4) 0.024(4) 0.004(3)
C44 0.056(4) 0.052(4) 0.101(6) 0.010(4) 0.021(4) -0.001(3)
C45 0.066(5) 0.059(4) 0.088(6) 0.027(4) 0.008(4) 0.014(4)
C46 0.046(4) 0.051(4) 0.114(7) 0.024(4) 0.024(4) 0.019(3)

loop_
_atom_type_symbol
_atom_type_description
_atom_type_scat_dispersion_real
_atom_type_scat_dispersion_imag
_atom_type_scat_source
C C 0.0181 0.0091 'International Tables Vol C Tables 4.2.6.8 and 6.1.1.4'
H H 0.0000 0.0000 'International Tables Vol C Tables 4.2.6.8 and 6.1.1.4'
Al Al 0.2130 0.2455 'International Tables Vol C Tables 4.2.6.8 and 6.1.1.4'
B B 0.0090 0.0039 'International Tables Vol C Tables 4.2.6.8 and 6.1.1.4'
I I -0.3257 6.8362 'International Tables Vol C Tables 4.2.6.8 and 6.1.1.4'
N N 0.0311 0.0180 'International Tables Vol C Tables 4.2.6.8 and 6.1.1.4'
Si Si 0.2541 0.3302 'International Tables Vol C Tables 4.2.6.8 and 6.1.1.4'

loop_
_geom_angle_atom_site_label_1
_geom_angle_atom_site_label_2
_geom_angle_atom_site_label_3
_geom_angle
_geom_angle_site_symmetry_1
_geom_angle_site_symmetry_3
_geom_angle_publ_flag
N1 Si1 Al1 123.03(13) . . ?
N2 Si1 Al1 123.58(13) . . ?
N2 Si1 N1 72.31(16) . . ?
N2 Si1 C1 113.3(2) . . ?
C1 Si1 Al1 107.45(14) . . ?
C1 Si1 N1 113.90(18) . . ?
N3 Si2 Al1 122.08(13) . . ?
N3 Si2 N4 72.56(17) . . ?
N3 Si2 C2 114.2(2) . . ?
N4 Si2 Al1 122.48(13) . . ?
N4 Si2 C2 114.31(18) . . ?
C2 Si2 Al1 107.84(14) . . ?
I2 Al1 I1 106.37(5) . . ?
Si1 Al1 I1 113.15(6) . . ?
Si1 Al1 I2 112.53(5) . . ?
Si2 Al1 I1 112.99(5) . . ?
Si2 Al1 I2 112.10(6) . . ?
Si2 Al1 Si1 99.84(6) . . ?
C3 N1 Si1 90.5(3) . . ?
C3 N1 C25 130.4(3) . . ?
C25 N1 Si1 138.7(3) . . ?
C3 N2 Si1 90.3(3) . . ?
C3 N2 C29 130.3(4) . . ?
C29 N2 Si1 138.2(3) . . ?
C10 N3 Si2 90.2(3) . . ?
C10 N3 C17 130.4(4) . . ?
C17 N3 Si2 139.0(3) . . ?
C10 N4 Si2 90.4(3) . . ?
C10 N4 C21 129.8(4) . . ?
C21 N4 Si2 139.3(3) . . ?
B1 C1 Si1 113.9(3) . . ?
B1 C1 B4 87.7(3) . . ?
B2 C1 Si1 133.1(3) . . ?
B2 C1 B1 67.4(3) . . ?
B2 C1 B4 111.7(4) . . ?
B3 C1 Si1 134.1(4) . . ?
B3 C1 B1 112.0(4) . . ?
B3 C1 B2 65.9(3) . . ?
B3 C1 B4 67.7(3) . . ?
B4 C1 Si1 115.2(3) . . ?
B1 C2 Si2 114.6(3) . . ?
B4 C2 Si2 113.7(3) . . ?
B4 C2 B1 88.4(3) . . ?
B5 C2 Si2 133.1(3) . . ?
B5 C2 B1 112.3(3) . . ?
B5 C2 B4 68.3(3) . . ?
B5 C2 B6 66.3(3) . . ?
B6 C2 Si2 133.3(4) . . ?
B6 C2 B1 67.2(3) . . ?
B6 C2 B4 113.0(4) . . ?
N1 C3 N2 106.8(4) . . ?
N1 C3 C4 126.6(4) . . ?
N2 C3 C4 126.6(4) . . ?
C5 C4 C3 119.7(4) . . ?
C9 C4 C3 119.9(4) . . ?
C9 C4 C5 120.3(4) . . ?
C4 C5 H5 120.5 . . ?
C6 C5 C4 118.9(5) . . ?
C6 C5 H5 120.5 . . ?
C5 C6 H6 119.7 . . ?
C7 C6 C5 120.6(6) . . ?
C7 C6 H6 119.7 . . ?
C6 C7 H7 119.8 . . ?
C6 C7 C8 120.4(5) . . ?
C8 C7 H7 119.8 . . ?
C7 C8 H8 119.8 . . ?
C7 C8 C9 120.5(6) . . ?
C9 C8 H8 119.8 . . ?
C4 C9 C8 119.2(5) . . ?
C4 C9 H9 120.4 . . ?
C8 C9 H9 120.4 . . ?
N3 C10 C11 125.4(5) . . ?
N4 C10 N3 106.8(4) . . ?
N4 C10 C11 127.8(4) . . ?
C12 C11 C10 119.7(4) . . ?
C16 C11 C10 119.4(4) . . ?
C16 C11 C12 120.9(5) . . ?
C11 C12 H12 120.7 . . ?
C13 C12 C11 118.5(5) . . ?
C13 C12 H12 120.7 . . ?
C12 C13 H13 119.5 . . ?
C14 C13 C12 121.0(5) . . ?
C14 C13 H13 119.5 . . ?
C13 C14 H14 119.7 . . ?
C13 C14 C15 120.5(5) . . ?
C15 C14 H14 119.7 . . ?
C14 C15 H15 120.3 . . ?
C14 C15 C16 119.4(5) . . ?
C16 C15 H15 120.3 . . ?
C11 C16 C15 119.6(5) . . ?
C11 C16 H16 120.2 . . ?
C15 C16 H16 120.2 . . ?
N3 C17 C18 110.0(4) . . ?
N3 C17 C19 110.2(4) . . ?
N3 C17 C20 104.8(4) . . ?
C18 C17 C19 112.2(4) . . ?
C18 C17 C20 109.5(4) . . ?
C20 C17 C19 110.0(4) . . ?
C17 C18 H18A 109.5 . . ?
C17 C18 H18B 109.5 . . ?
C17 C18 H18C 109.5 . . ?
H18A C18 H18B 109.5 . . ?
H18A C18 H18C 109.5 . . ?
H18B C18 H18C 109.5 . . ?
C17 C19 H19A 109.5 . . ?
C17 C19 H19B 109.5 . . ?
C17 C19 H19C 109.5 . . ?
H19A C19 H19B 109.5 . . ?
H19A C19 H19C 109.5 . . ?
H19B C19 H19C 109.5 . . ?
C17 C20 H20A 109.5 . . ?
C17 C20 H20B 109.5 . . ?
C17 C20 H20C 109.5 . . ?
H20A C20 H20B 109.5 . . ?
H20A C20 H20C 109.5 . . ?
H20B C20 H20C 109.5 . . ?
N4 C21 C22 109.9(4) . . ?
N4 C21 C23 110.5(4) . . ?
N4 C21 C24 106.2(4) . . ?
C23 C21 C22 110.9(5) . . ?
C24 C21 C22 109.6(5) . . ?
C24 C21 C23 109.6(5) . . ?
C21 C22 H22A 109.5 . . ?
C21 C22 H22B 109.5 . . ?
C21 C22 H22C 109.5 . . ?
H22A C22 H22B 109.5 . . ?
H22A C22 H22C 109.5 . . ?
H22B C22 H22C 109.5 . . ?
C21 C23 H23A 109.5 . . ?
C21 C23 H23B 109.5 . . ?
C21 C23 H23C 109.5 . . ?
H23A C23 H23B 109.5 . . ?
H23A C23 H23C 109.5 . . ?
H23B C23 H23C 109.5 . . ?
C21 C24 H24A 109.5 . . ?
C21 C24 H24B 109.5 . . ?
C21 C24 H24C 109.5 . . ?
H24A C24 H24B 109.5 . . ?
H24A C24 H24C 109.5 . . ?
H24B C24 H24C 109.5 . . ?
N1 C25 C26 106.3(3) . . ?
N1 C25 C27 110.0(4) . . ?
N1 C25 C28 110.5(4) . . ?
C26 C25 C27 109.5(4) . . ?
C26 C25 C28 109.5(4) . . ?
C27 C25 C28 110.9(4) . . ?
C25 C26 H26A 109.5 . . ?
C25 C26 H26B 109.5 . . ?
C25 C26 H26C 109.5 . . ?
H26A C26 H26B 109.5 . . ?
H26A C26 H26C 109.5 . . ?
H26B C26 H26C 109.5 . . ?
C25 C27 H27A 109.5 . . ?
C25 C27 H27B 109.5 . . ?
C25 C27 H27C 109.5 . . ?
H27A C27 H27B 109.5 . . ?
H27A C27 H27C 109.5 . . ?
H27B C27 H27C 109.5 . . ?
C25 C28 H28A 109.5 . . ?
C25 C28 H28B 109.5 . . ?
C25 C28 H28C 109.5 . . ?
H28A C28 H28B 109.5 . . ?
H28A C28 H28C 109.5 . . ?
H28B C28 H28C 109.5 . . ?
N2 C29 C30 109.8(4) . . ?
N2 C29 C31 110.9(4) . . ?
N2 C29 C32 105.7(4) . . ?
C30 C29 C31 112.1(5) . . ?
C30 C29 C32 108.9(4) . . ?
C32 C29 C31 109.3(4) . . ?
C29 C30 H30A 109.5 . . ?
C29 C30 H30B 109.5 . . ?
C29 C30 H30C 109.5 . . ?
H30A C30 H30B 109.5 . . ?
H30A C30 H30C 109.5 . . ?
H30B C30 H30C 109.5 . . ?
C29 C31 H31A 109.5 . . ?
C29 C31 H31B 109.5 . . ?
C29 C31 H31C 109.5 . . ?
H31A C31 H31B 109.5 . . ?
H31A C31 H31C 109.5 . . ?
H31B C31 H31C 109.5 . . ?
C29 C32 H32A 109.5 . . ?
C29 C32 H32B 109.5 . . ?
C29 C32 H32C 109.5 . . ?
H32A C32 H32B 109.5 . . ?
H32A C32 H32C 109.5 . . ?
H32B C32 H32C 109.5 . . ?
C1 B1 C2 88.8(3) . . ?
C1 B1 H1 109.9 . . ?
C1 B1 B2 54.0(3) . . ?
C1 B1 B6 123.2(4) . . ?
C1 B1 B7 103.9(4) . . ?
C2 B1 H1 110.1 . . ?
C2 B1 B2 122.3(4) . . ?
C2 B1 B6 53.9(2) . . ?
C2 B1 B7 104.3(3) . . ?
B2 B1 H1 122.8 . . ?
B6 B1 H1 121.9 . . ?
B6 B1 B2 107.4(3) . . ?
B7 B1 H1 131.6 . . ?
B7 B1 B2 56.4(3) . . ?
B7 B1 B6 57.6(3) . . ?
C1 B2 B1 58.6(3) . . ?
C1 B2 H2 120.9 . . ?
C1 B2 B3 57.0(3) . . ?
C1 B2 B7 111.7(3) . . ?
C1 B2 B8 108.2(4) . . ?
B1 B2 H2 126.3 . . ?
B3 B2 B1 99.6(3) . . ?
B3 B2 H2 125.4 . . ?
B7 B2 B1 60.8(3) . . ?
B7 B2 H2 118.7 . . ?
B7 B2 B3 108.2(4) . . ?
B7 B2 B8 60.8(3) . . ?
B8 B2 B1 104.3(3) . . ?
B8 B2 H2 121.9 . . ?
B8 B2 B3 60.2(3) . . ?
C1 B3 B2 57.1(3) . . ?
C1 B3 H3 121.1 . . ?
C1 B3 B4 58.6(3) . . ?
C1 B3 B8 107.4(4) . . ?
C1 B3 B9 111.0(4) . . ?
B2 B3 H3 126.0 . . ?
B2 B3 B4 99.3(4) . . ?
B4 B3 H3 126.4 . . ?
B8 B3 B2 59.2(3) . . ?
B8 B3 H3 122.5 . . ?
B8 B3 B4 103.8(4) . . ?
B9 B3 B2 107.2(4) . . ?
B9 B3 H3 119.2 . . ?
B9 B3 B4 60.3(3) . . ?
B9 B3 B8 60.8(3) . . ?
C1 B4 B3 53.7(3) . . ?
C1 B4 H4 110.0 . . ?
C1 B4 B5 122.7(4) . . ?
C1 B4 B9 103.7(3) . . ?
C2 B4 C1 89.4(3) . . ?
C2 B4 B3 122.7(4) . . ?
C2 B4 H4 109.7 . . ?
C2 B4 B5 53.9(3) . . ?
C2 B4 B9 104.0(4) . . ?
B3 B4 H4 122.6 . . ?
B5 B4 B3 107.2(4) . . ?
B5 B4 H4 122.5 . . ?
B9 B4 B3 56.9(3) . . ?
B9 B4 H4 131.8 . . ?
B9 B4 B5 57.0(3) . . ?
C2 B5 B4 57.8(3) . . ?
C2 B5 H5A 121.6 . . ?
C2 B5 B6 57.0(3) . . ?
C2 B5 B9 110.5(4) . . ?
C2 B5 B10 107.6(4) . . ?
B4 B5 H5A 126.6 . . ?
B6 B5 B4 99.2(3) . . ?
B6 B5 H5A 125.6 . . ?
B9 B5 B4 60.4(3) . . ?
B9 B5 H5A 119.1 . . ?
B9 B5 B6 107.7(4) . . ?
B10 B5 B4 104.1(3) . . ?
B10 B5 H5A 122.0 . . ?
B10 B5 B6 59.8(3) . . ?
B10 B5 B9 61.0(3) . . ?
C2 B6 B1 58.9(3) . . ?
C2 B6 B5 56.7(3) . . ?
C2 B6 H6A 121.4 . . ?
C2 B6 B7 110.8(4) . . ?
C2 B6 B10 107.1(4) . . ?
B1 B6 H6A 126.1 . . ?
B5 B6 B1 99.7(4) . . ?
B5 B6 H6A 125.8 . . ?
B7 B6 B1 60.3(3) . . ?
B7 B6 B5 107.1(4) . . ?
B7 B6 H6A 119.4 . . ?
B10 B6 B1 103.8(4) . . ?
B10 B6 B5 59.5(3) . . ?
B10 B6 H6A 122.6 . . ?
B10 B6 B7 60.4(3) . . ?
B1 B7 H7A 123.3 . . ?
B2 B7 B1 62.8(3) . . ?
B2 B7 B6 116.8(4) . . ?
B2 B7 H7A 117.1 . . ?
B2 B7 B8 59.8(3) . . ?
B2 B7 B10 109.4(4) . . ?
B6 B7 B1 62.1(3) . . ?
B6 B7 H7A 117.6 . . ?
B6 B7 B10 59.4(3) . . ?
B8 B7 B1 105.0(4) . . ?
B8 B7 B6 109.3(4) . . ?
B8 B7 H7A 123.6 . . ?
B8 B7 B10 58.9(3) . . ?
B10 B7 B1 104.4(3) . . ?
B10 B7 H7A 124.0 . . ?
B2 B8 B3 60.6(3) . . ?
B2 B8 B7 59.4(3) . . ?
B2 B8 H8A 121.1 . . ?
B2 B8 B9 107.2(4) . . ?
B3 B8 H8A 121.0 . . ?
B3 B8 B9 59.5(3) . . ?
B7 B8 B3 107.4(4) . . ?
B7 B8 H8A 123.0 . . ?
B7 B8 B9 106.0(4) . . ?
B9 B8 H8A 123.1 . . ?
B10 B8 B2 110.9(4) . . ?
B10 B8 B3 110.9(4) . . ?
B10 B8 B7 61.0(3) . . ?
B10 B8 H8A 118.9 . . ?
B10 B8 B9 60.8(3) . . ?
B3 B9 B4 62.8(3) . . ?
B3 B9 B8 59.7(3) . . ?
B3 B9 H9A 117.1 . . ?
B3 B9 B10 109.1(4) . . ?
B4 B9 H9A 123.1 . . ?
B5 B9 B3 117.2(4) . . ?
B5 B9 B4 62.6(3) . . ?
B5 B9 B8 108.9(4) . . ?
B5 B9 H9A 117.4 . . ?
B5 B9 B10 59.3(3) . . ?
B8 B9 B4 104.8(3) . . ?
B8 B9 H9A 124.1 . . ?
B10 B9 B4 104.5(4) . . ?
B10 B9 B8 58.4(3) . . ?
B10 B9 H9A 124.3 . . ?
B5 B10 B6 60.7(3) . . ?
B5 B10 B7 107.8(4) . . ?
B5 B10 B9 59.6(3) . . ?
B5 B10 H10 120.7 . . ?
B6 B10 B7 60.1(3) . . ?
B6 B10 B9 107.3(4) . . ?
B6 B10 H10 120.8 . . ?
B7 B10 B9 105.3(4) . . ?
B7 B10 H10 123.2 . . ?
B8 B10 B5 111.2(4) . . ?
B8 B10 B6 110.9(4) . . ?
B8 B10 B7 60.1(3) . . ?
B8 B10 B9 60.8(3) . . ?
B8 B10 H10 119.1 . . ?
B9 B10 H10 123.3 . . ?
H33A C33 H33B 109.5 . . ?
H33A C33 H33C 109.5 . . ?
H33B C33 H33C 109.5 . . ?
C34 C33 H33A 109.5 . . ?
C34 C33 H33B 109.5 . . ?
C34 C33 H33C 109.5 . . ?
C39 C38 H38 120.0 . . ?
C39 C38 C37 120.0 . . ?
C37 C38 H38 120.0 . . ?
C38 C39 H39 120.0 . . ?
C38 C39 C34 120.0 . . ?
C34 C39 H39 120.0 . . ?
C39 C34 C33 120.8(6) . . ?
C35 C34 C33 119.2(6) . . ?
C35 C34 C39 120.0 . . ?
C34 C35 H35 120.0 . . ?
C34 C35 C36 120.0 . . ?
C36 C35 H35 120.0 . . ?
C35 C36 H36 120.0 . . ?
C35 C36 C37 120.0 . . ?
C37 C36 H36 120.0 . . ?
C38 C37 H37 120.0 . . ?
C36 C37 C38 120.0 . . ?
C36 C37 H37 120.0 . . ?
H40A C40 H40B 109.5 . . ?
H40A C40 H40C 109.5 . . ?
H40B C40 H40C 109.5 . . ?
C41 C40 H40A 109.5 . . ?
C41 C40 H40B 109.5 . . ?
C41 C40 H40C 109.5 . . ?
C42 C41 C40 119.7(8) . . ?
C46 C41 C40 123.0(7) . . ?
C46 C41 C42 117.2(7) . . ?
C41 C42 H42 119.5 . . ?
C43 C42 C41 120.9(7) . . ?
C43 C42 H42 119.5 . . ?
C42 C43 H43 119.7 . . ?
C44 C43 C42 120.6(7) . . ?
C44 C43 H43 119.7 . . ?
C43 C44 H44 120.3 . . ?
C45 C44 C43 119.4(8) . . ?
C45 C44 H44 120.3 . . ?
C44 C45 H45 119.4 . . ?
C44 C45 C46 121.2(8) . . ?
C46 C45 H45 119.4 . . ?
C41 C46 H46 119.7 . . ?
C45 C46 C41 120.5(6) . . ?
C45 C46 H46 119.7 . . ?

loop_
_geom_bond_atom_site_label_1
_geom_bond_atom_site_label_2
_geom_bond_distance
_geom_bond_site_symmetry_2
_geom_bond_publ_flag
I1 Al1 2.5466(13) . ?
I2 Al1 2.5448(14) . ?
Si1 Al1 2.5046(17) . ?
Si1 N1 1.823(3) . ?
Si1 N2 1.818(4) . ?
Si1 C1 1.823(5) . ?
Si2 Al1 2.4901(17) . ?
Si2 N3 1.815(4) . ?
Si2 N4 1.818(3) . ?
Si2 C2 1.831(4) . ?
N1 C3 1.331(6) . ?
N1 C25 1.495(5) . ?
N2 C3 1.345(5) . ?
N2 C29 1.486(6) . ?
N3 C10 1.345(5) . ?
N3 C17 1.502(6) . ?
N4 C10 1.333(6) . ?
N4 C21 1.486(6) . ?
C1 B1 1.733(7) . ?
C1 B2 1.645(7) . ?
C1 B3 1.644(7) . ?
C1 B4 1.742(6) . ?
C2 B1 1.739(6) . ?
C2 B4 1.714(7) . ?
C2 B5 1.636(7) . ?
C2 B6 1.642(7) . ?
C3 C4 1.495(6) . ?
C4 C5 1.394(6) . ?
C4 C9 1.386(7) . ?
C5 H5 0.9500 . ?
C5 C6 1.390(7) . ?
C6 H6 0.9500 . ?
C6 C7 1.366(9) . ?
C7 H7 0.9500 . ?
C7 C8 1.372(9) . ?
C8 H8 0.9500 . ?
C8 C9 1.388(7) . ?
C9 H9 0.9500 . ?
C10 C11 1.500(6) . ?
C11 C12 1.392(7) . ?
C11 C16 1.379(7) . ?
C12 H12 0.9500 . ?
C12 C13 1.385(7) . ?
C13 H13 0.9500 . ?
C13 C14 1.362(8) . ?
C14 H14 0.9500 . ?
C14 C15 1.388(8) . ?
C15 H15 0.9500 . ?
C15 C16 1.388(7) . ?
C16 H16 0.9500 . ?
C17 C18 1.512(7) . ?
C17 C19 1.528(7) . ?
C17 C20 1.523(6) . ?
C18 H18A 0.9800 . ?
C18 H18B 0.9800 . ?
C18 H18C 0.9800 . ?
C19 H19A 0.9800 . ?
C19 H19B 0.9800 . ?
C19 H19C 0.9800 . ?
C20 H20A 0.9800 . ?
C20 H20B 0.9800 . ?
C20 H20C 0.9800 . ?
C21 C22 1.548(8) . ?
C21 C23 1.536(7) . ?
C21 C24 1.521(8) . ?
C22 H22A 0.9800 . ?
C22 H22B 0.9800 . ?
C22 H22C 0.9800 . ?
C23 H23A 0.9800 . ?
C23 H23B 0.9800 . ?
C23 H23C 0.9800 . ?
C24 H24A 0.9800 . ?
C24 H24B 0.9800 . ?
C24 H24C 0.9800 . ?
C25 C26 1.510(7) . ?
C25 C27 1.531(7) . ?
C25 C28 1.535(6) . ?
C26 H26A 0.9800 . ?
C26 H26B 0.9800 . ?
C26 H26C 0.9800 . ?
C27 H27A 0.9800 . ?
C27 H27B 0.9800 . ?
C27 H27C 0.9800 . ?
C28 H28A 0.9800 . ?
C28 H28B 0.9800 . ?
C28 H28C 0.9800 . ?
C29 C30 1.515(7) . ?
C29 C31 1.529(7) . ?
C29 C32 1.523(6) . ?
C30 H30A 0.9800 . ?
C30 H30B 0.9800 . ?
C30 H30C 0.9800 . ?
C31 H31A 0.9800 . ?
C31 H31B 0.9800 . ?
C31 H31C 0.9800 . ?
C32 H32A 0.9800 . ?
C32 H32B 0.9800 . ?
C32 H32C 0.9800 . ?
B1 H1 1.1200 . ?
B1 B2 1.876(7) . ?
B1 B6 1.873(7) . ?
B1 B7 1.841(7) . ?
B2 H2 1.1200 . ?
B2 B3 1.790(8) . ?
B2 B7 1.757(8) . ?
B2 B8 1.764(8) . ?
B3 H3 1.1200 . ?
B3 B4 1.889(7) . ?
B3 B8 1.782(8) . ?
B3 B9 1.778(7) . ?
B4 H4 1.1200 . ?
B4 B5 1.882(7) . ?
B4 B9 1.844(8) . ?
B5 H5A 1.1200 . ?
B5 B6 1.793(8) . ?
B5 B9 1.777(8) . ?
B5 B10 1.772(8) . ?
B6 H6A 1.1200 . ?
B6 B7 1.791(7) . ?
B6 B10 1.778(8) . ?
B7 H7A 1.1200 . ?
B7 B8 1.781(9) . ?
B7 B10 1.796(8) . ?
B8 H8A 1.1200 . ?
B8 B9 1.803(8) . ?
B8 B10 1.758(8) . ?
B9 H9A 1.1200 . ?
B9 B10 1.803(9) . ?
B10 H10 1.1200 . ?
C33 H33A 0.9800 . ?
C33 H33B 0.9800 . ?
C33 H33C 0.9800 . ?
C33 C34 1.482(9) . ?
C38 H38 0.9500 . ?
C38 C39 1.3900 . ?
C38 C37 1.3900 . ?
C39 H39 0.9500 . ?
C39 C34 1.3900 . ?
C34 C35 1.3900 . ?
C35 H35 0.9500 . ?
C35 C36 1.3900 . ?
C36 H36 0.9500 . ?
C36 C37 1.3900 . ?
C37 H37 0.9500 . ?
C40 H40A 0.9800 . ?
C40 H40B 0.9800 . ?
C40 H40C 0.9800 . ?
C40 C41 1.508(11) . ?
C41 C42 1.400(9) . ?
C41 C46 1.391(10) . ?
C42 H42 0.9500 . ?
C42 C43 1.365(11) . ?
C43 H43 0.9500 . ?
C43 C44 1.365(11) . ?
C44 H44 0.9500 . ?
C44 C45 1.362(10) . ?
C45 H45 0.9500 . ?
C45 C46 1.366(11) . ?
C46 H46 0.9500 . ?

loop_
_geom_torsion_atom_site_label_1
_geom_torsion_atom_site_label_2
_geom_torsion_atom_site_label_3
_geom_torsion_atom_site_label_4
_geom_torsion
_geom_torsion_site_symmetry_1
_geom_torsion_site_symmetry_2
_geom_torsion_site_symmetry_3
_geom_torsion_site_symmetry_4
_geom_torsion_publ_flag
Si1 N1 C3 N2 -3.8(3) . . . . ?
Si1 N1 C3 C4 177.2(4) . . . . ?
Si1 N1 C25 C26 17.4(6) . . . . ?
Si1 N1 C25 C27 -101.0(5) . . . . ?
Si1 N1 C25 C28 136.2(4) . . . . ?
Si1 N2 C3 N1 3.8(3) . . . . ?
Si1 N2 C3 C4 -177.2(4) . . . . ?
Si1 N2 C29 C30 101.2(5) . . . . ?
Si1 N2 C29 C31 -134.3(4) . . . . ?
Si1 N2 C29 C32 -16.0(6) . . . . ?
Si1 C1 B1 C2 99.0(3) . . . . ?
Si1 C1 B1 B2 -128.7(3) . . . . ?
Si1 C1 B1 B6 143.2(3) . . . . ?
Si1 C1 B1 B7 -156.6(3) . . . . ?
Si1 C1 B2 B1 102.2(5) . . . . ?
Si1 C1 B2 B3 -128.8(5) . . . . ?
Si1 C1 B2 B7 133.1(4) . . . . ?
Si1 C1 B2 B8 -161.9(4) . . . . ?
Si1 C1 B3 B2 127.5(4) . . . . ?
Si1 C1 B3 B4 -104.1(4) . . . . ?
Si1 C1 B3 B8 160.1(3) . . . . ?
Si1 C1 B3 B9 -135.2(4) . . . . ?
Si1 C1 B4 C2 -97.5(3) . . . . ?
Si1 C1 B4 B3 129.7(4) . . . . ?
Si1 C1 B4 B5 -142.4(4) . . . . ?
Si1 C1 B4 B9 158.3(3) . . . . ?
Si2 N3 C10 N4 3.3(3) . . . . ?
Si2 N3 C10 C11 -175.6(4) . . . . ?
Si2 N3 C17 C18 -128.5(4) . . . . ?
Si2 N3 C17 C19 107.3(5) . . . . ?
Si2 N3 C17 C20 -10.9(6) . . . . ?
Si2 N4 C10 N3 -3.3(3) . . . . ?
Si2 N4 C10 C11 175.6(4) . . . . ?
Si2 N4 C21 C22 -102.1(5) . . . . ?
Si2 N4 C21 C23 135.0(5) . . . . ?
Si2 N4 C21 C24 16.3(7) . . . . ?
Si2 C2 B1 C1 -97.5(3) . . . . ?
Si2 C2 B1 B2 -142.5(3) . . . . ?
Si2 C2 B1 B6 128.7(4) . . . . ?
Si2 C2 B1 B7 158.5(3) . . . . ?
Si2 C2 B4 C1 98.5(3) . . . . ?
Si2 C2 B4 B3 143.1(3) . . . . ?
Si2 C2 B4 B5 -128.9(3) . . . . ?
Si2 C2 B4 B9 -157.5(3) . . . . ?
Si2 C2 B5 B4 102.7(5) . . . . ?
Si2 C2 B5 B6 -128.0(5) . . . . ?
Si2 C2 B5 B9 133.7(4) . . . . ?
Si2 C2 B5 B10 -161.4(4) . . . . ?
Si2 C2 B6 B1 -103.0(4) . . . . ?
Si2 C2 B6 B5 127.7(4) . . . . ?
Si2 C2 B6 B7 -135.0(4) . . . . ?
Si2 C2 B6 B10 160.8(3) . . . . ?
Al1 Si1 N1 C3 -116.2(2) . . . . ?
Al1 Si1 N1 C25 56.5(5) . . . . ?
Al1 Si1 N2 C3 115.6(2) . . . . ?
Al1 Si1 N2 C29 -51.6(5) . . . . ?
Al1 Si1 C1 B1 -52.8(3) . . . . ?
Al1 Si1 C1 B2 -133.5(4) . . . . ?
Al1 Si1 C1 B3 129.1(4) . . . . ?
Al1 Si1 C1 B4 46.3(3) . . . . ?
Al1 Si2 N3 C10 115.4(2) . . . . ?
Al1 Si2 N3 C17 -57.5(5) . . . . ?
Al1 Si2 N4 C10 -114.9(2) . . . . ?
Al1 Si2 N4 C21 56.8(5) . . . . ?
Al1 Si2 C2 B1 50.6(3) . . . . ?
Al1 Si2 C2 B4 -49.1(3) . . . . ?
Al1 Si2 C2 B5 -131.0(4) . . . . ?
Al1 Si2 C2 B6 131.8(4) . . . . ?
N1 Si1 N2 C3 -2.8(2) . . . . ?
N1 Si1 N2 C29 -169.9(5) . . . . ?
N1 Si1 C1 B1 87.0(3) . . . . ?
N1 Si1 C1 B2 6.3(5) . . . . ?
N1 Si1 C1 B3 -91.1(4) . . . . ?
N1 Si1 C1 B4 -173.8(3) . . . . ?
N1 C3 C4 C5 -81.3(6) . . . . ?
N1 C3 C4 C9 95.3(6) . . . . ?
N2 Si1 N1 C3 2.8(2) . . . . ?
N2 Si1 N1 C25 175.5(5) . . . . ?
N2 Si1 C1 B1 167.1(2) . . . . ?
N2 Si1 C1 B2 86.5(5) . . . . ?
N2 Si1 C1 B3 -11.0(5) . . . . ?
N2 Si1 C1 B4 -93.7(3) . . . . ?
N2 C3 C4 C5 99.9(6) . . . . ?
N2 C3 C4 C9 -83.5(6) . . . . ?
N3 Si2 N4 C10 2.5(3) . . . . ?
N3 Si2 N4 C21 174.2(5) . . . . ?
N3 Si2 C2 B1 -88.6(3) . . . . ?
N3 Si2 C2 B4 171.7(3) . . . . ?
N3 Si2 C2 B5 89.8(5) . . . . ?
N3 Si2 C2 B6 -7.4(5) . . . . ?
N3 C10 C11 C12 90.7(7) . . . . ?
N3 C10 C11 C16 -89.1(6) . . . . ?
N4 Si2 N3 C10 -2.4(3) . . . . ?
N4 Si2 N3 C17 -175.3(5) . . . . ?
N4 Si2 C2 B1 -169.5(3) . . . . ?
N4 Si2 C2 B4 90.7(3) . . . . ?
N4 Si2 C2 B5 8.9(5) . . . . ?
N4 Si2 C2 B6 -88.4(4) . . . . ?
N4 C10 C11 C12 -88.0(7) . . . . ?
N4 C10 C11 C16 92.2(6) . . . . ?
C1 Si1 N1 C3 111.0(3) . . . . ?
C1 Si1 N1 C25 -76.3(5) . . . . ?
C1 Si1 N2 C3 -111.8(3) . . . . ?
C1 Si1 N2 C29 81.1(5) . . . . ?
C1 B1 B2 B3 -41.3(3) . . . . ?
C1 B1 B2 B7 -146.8(4) . . . . ?
C1 B1 B2 B8 -102.8(4) . . . . ?
C1 B1 B6 C2 -59.6(4) . . . . ?
C1 B1 B6 B5 -18.6(5) . . . . ?
C1 B1 B6 B7 85.7(4) . . . . ?
C1 B1 B6 B10 42.2(5) . . . . ?
C1 B1 B7 B2 27.1(3) . . . . ?
C1 B1 B7 B6 -120.7(4) . . . . ?
C1 B1 B7 B8 -16.5(4) . . . . ?
C1 B1 B7 B10 -77.6(4) . . . . ?
C1 B2 B3 B4 -42.7(3) . . . . ?
C1 B2 B3 B8 -143.2(4) . . . . ?
C1 B2 B3 B9 -104.3(4) . . . . ?
C1 B2 B7 B1 -30.1(4) . . . . ?
C1 B2 B7 B6 1.7(6) . . . . ?
C1 B2 B7 B8 99.4(4) . . . . ?
C1 B2 B7 B10 66.5(5) . . . . ?
C1 B2 B8 B3 31.9(4) . . . . ?
C1 B2 B8 B7 -105.1(4) . . . . ?
C1 B2 B8 B9 -6.4(5) . . . . ?
C1 B2 B8 B10 -71.1(5) . . . . ?
C1 B3 B4 C2 -60.7(4) . . . . ?
C1 B3 B4 B5 -118.3(4) . . . . ?
C1 B3 B4 B9 -146.3(4) . . . . ?
C1 B3 B8 B2 -31.7(3) . . . . ?
C1 B3 B8 B7 6.2(5) . . . . ?
C1 B3 B8 B9 104.8(4) . . . . ?
C1 B3 B8 B10 71.1(5) . . . . ?
C1 B3 B9 B4 30.5(4) . . . . ?
C1 B3 B9 B5 -1.8(6) . . . . ?
C1 B3 B9 B8 -98.8(5) . . . . ?
C1 B3 B9 B10 -66.4(5) . . . . ?
C1 B4 B5 C2 61.0(4) . . . . ?
C1 B4 B5 B6 19.9(5) . . . . ?
C1 B4 B5 B9 -85.4(4) . . . . ?
C1 B4 B5 B10 -41.1(5) . . . . ?
C1 B4 B9 B3 -27.4(4) . . . . ?
C1 B4 B9 B5 120.3(4) . . . . ?
C1 B4 B9 B8 16.4(5) . . . . ?
C1 B4 B9 B10 76.9(4) . . . . ?
C2 Si2 N3 C10 -111.8(3) . . . . ?
C2 Si2 N3 C17 75.3(5) . . . . ?
C2 Si2 N4 C10 111.8(3) . . . . ?
C2 Si2 N4 C21 -76.5(5) . . . . ?
C2 B1 B2 C1 60.8(4) . . . . ?
C2 B1 B2 B3 19.5(5) . . . . ?
C2 B1 B2 B7 -86.0(4) . . . . ?
C2 B1 B2 B8 -42.0(5) . . . . ?
C2 B1 B6 B5 41.0(3) . . . . ?
C2 B1 B6 B7 145.3(4) . . . . ?
C2 B1 B6 B10 101.8(4) . . . . ?
C2 B1 B7 B2 119.5(4) . . . . ?
C2 B1 B7 B6 -28.3(4) . . . . ?
C2 B1 B7 B8 75.8(4) . . . . ?
C2 B1 B7 B10 14.8(5) . . . . ?
C2 B4 B5 B6 -41.1(3) . . . . ?
C2 B4 B5 B9 -146.3(4) . . . . ?
C2 B4 B5 B10 -102.1(4) . . . . ?
C2 B4 B9 B3 -120.2(4) . . . . ?
C2 B4 B9 B5 27.5(3) . . . . ?
C2 B4 B9 B8 -76.4(4) . . . . ?
C2 B4 B9 B10 -15.9(4) . . . . ?
C2 B5 B6 B1 -42.2(3) . . . . ?
C2 B5 B6 B7 -104.0(4) . . . . ?
C2 B5 B6 B10 -142.7(4) . . . . ?
C2 B5 B9 B3 2.3(6) . . . . ?
C2 B5 B9 B4 -30.0(3) . . . . ?
C2 B5 B9 B8 67.2(5) . . . . ?
C2 B5 B9 B10 99.3(4) . . . . ?
C2 B5 B10 B6 32.3(4) . . . . ?
C2 B5 B10 B7 -6.4(6) . . . . ?
C2 B5 B10 B8 -70.6(5) . . . . ?
C2 B5 B10 B9 -104.1(4) . . . . ?
C2 B6 B7 B1 31.4(4) . . . . ?
C2 B6 B7 B2 -0.6(6) . . . . ?
C2 B6 B7 B8 -65.8(5) . . . . ?
C2 B6 B7 B10 -98.4(4) . . . . ?
C2 B6 B10 B5 -32.0(3) . . . . ?
C2 B6 B10 B7 104.6(4) . . . . ?
C2 B6 B10 B8 71.2(5) . . . . ?
C2 B6 B10 B9 6.5(5) . . . . ?
C3 N1 C25 C26 -172.2(4) . . . . ?
C3 N1 C25 C27 69.4(6) . . . . ?
C3 N1 C25 C28 -53.4(6) . . . . ?
C3 N2 C29 C30 -61.8(6) . . . . ?
C3 N2 C29 C31 62.7(6) . . . . ?
C3 N2 C29 C32 -179.0(4) . . . . ?
C3 C4 C5 C6 177.9(5) . . . . ?
C3 C4 C9 C8 -177.0(5) . . . . ?
C4 C5 C6 C7 -1.9(10) . . . . ?
C5 C4 C9 C8 -0.4(8) . . . . ?
C5 C6 C7 C8 1.6(11) . . . . ?
C6 C7 C8 C9 -0.6(11) . . . . ?
C7 C8 C9 C4 0.0(10) . . . . ?
C9 C4 C5 C6 1.3(8) . . . . ?
C10 N3 C17 C18 60.9(6) . . . . ?
C10 N3 C17 C19 -63.3(6) . . . . ?
C10 N3 C17 C20 178.4(4) . . . . ?
C10 N4 C21 C22 67.1(6) . . . . ?
C10 N4 C21 C23 -55.7(7) . . . . ?
C10 N4 C21 C24 -174.5(4) . . . . ?
C10 C11 C12 C13 -178.8(5) . . . . ?
C10 C11 C16 C15 178.1(6) . . . . ?
C11 C12 C13 C14 0.4(10) . . . . ?
C12 C11 C16 C15 -1.7(9) . . . . ?
C12 C13 C14 C15 -1.2(11) . . . . ?
C13 C14 C15 C16 0.5(11) . . . . ?
C14 C15 C16 C11 0.9(10) . . . . ?
C16 C11 C12 C13 1.0(9) . . . . ?
C17 N3 C10 N4 177.2(4) . . . . ?
C17 N3 C10 C11 -1.7(7) . . . . ?
C21 N4 C10 N3 -176.3(4) . . . . ?
C21 N4 C10 C11 2.6(8) . . . . ?
C25 N1 C3 N2 -177.5(4) . . . . ?
C25 N1 C3 C4 3.5(7) . . . . ?
C29 N2 C3 N1 172.6(4) . . . . ?
C29 N2 C3 C4 -8.4(7) . . . . ?
B1 C1 B2 B3 129.1(3) . . . . ?
B1 C1 B2 B7 30.9(4) . . . . ?
B1 C1 B2 B8 95.9(4) . . . . ?
B1 C1 B3 B2 -50.6(3) . . . . ?
B1 C1 B3 B4 77.8(3) . . . . ?
B1 C1 B3 B8 -18.0(4) . . . . ?
B1 C1 B3 B9 46.7(5) . . . . ?
B1 C1 B4 C2 17.9(3) . . . . ?
B1 C1 B4 B3 -114.9(4) . . . . ?
B1 C1 B4 B5 -27.0(5) . . . . ?
B1 C1 B4 B9 -86.4(4) . . . . ?
B1 C2 B4 C1 -17.9(3) . . . . ?
B1 C2 B4 B3 26.8(4) . . . . ?
B1 C2 B4 B5 114.8(3) . . . . ?
B1 C2 B4 B9 86.2(3) . . . . ?
B1 C2 B5 B4 -78.8(4) . . . . ?
B1 C2 B5 B6 50.5(4) . . . . ?
B1 C2 B5 B9 -47.8(5) . . . . ?
B1 C2 B5 B10 17.1(5) . . . . ?
B1 C2 B6 B5 -129.3(4) . . . . ?
B1 C2 B6 B7 -31.9(4) . . . . ?
B1 C2 B6 B10 -96.1(4) . . . . ?
B1 B2 B3 C1 42.2(3) . . . . ?
B1 B2 B3 B4 -0.5(4) . . . . ?
B1 B2 B3 B8 -101.0(4) . . . . ?
B1 B2 B3 B9 -62.1(4) . . . . ?
B1 B2 B7 B6 31.8(4) . . . . ?
B1 B2 B7 B8 129.5(4) . . . . ?
B1 B2 B7 B10 96.6(4) . . . . ?
B1 B2 B8 B3 93.0(4) . . . . ?
B1 B2 B8 B7 -44.0(3) . . . . ?
B1 B2 B8 B9 54.7(5) . . . . ?
B1 B2 B8 B10 -9.9(5) . . . . ?
B1 B6 B7 B2 -32.0(4) . . . . ?
B1 B6 B7 B8 -97.2(4) . . . . ?
B1 B6 B7 B10 -129.8(4) . . . . ?
B1 B6 B10 B5 -93.2(4) . . . . ?
B1 B6 B10 B7 43.4(3) . . . . ?
B1 B6 B10 B8 10.0(5) . . . . ?
B1 B6 B10 B9 -54.7(4) . . . . ?
B1 B7 B8 B2 45.3(3) . . . . ?
B1 B7 B8 B3 6.8(4) . . . . ?
B1 B7 B8 B9 -55.6(4) . . . . ?
B1 B7 B8 B10 -97.9(4) . . . . ?
B1 B7 B10 B5 -5.6(5) . . . . ?
B1 B7 B10 B6 -44.5(4) . . . . ?
B1 B7 B10 B8 99.1(4) . . . . ?
B1 B7 B10 B9 56.9(5) . . . . ?
B2 C1 B1 C2 -132.4(3) . . . . ?
B2 C1 B1 B6 -88.2(4) . . . . ?
B2 C1 B1 B7 -28.0(3) . . . . ?
B2 C1 B3 B4 128.4(4) . . . . ?
B2 C1 B3 B8 32.6(3) . . . . ?
B2 C1 B3 B9 97.3(4) . . . . ?
B2 C1 B4 C2 82.4(4) . . . . ?
B2 C1 B4 B3 -50.4(4) . . . . ?
B2 C1 B4 B5 37.5(6) . . . . ?
B2 C1 B4 B9 -21.8(5) . . . . ?
B2 B1 B6 C2 -117.6(4) . . . . ?
B2 B1 B6 B5 -76.6(4) . . . . ?
B2 B1 B6 B7 27.7(4) . . . . ?
B2 B1 B6 B10 -15.8(4) . . . . ?
B2 B1 B7 B6 -147.8(4) . . . . ?
B2 B1 B7 B8 -43.7(3) . . . . ?
B2 B1 B7 B10 -104.7(4) . . . . ?
B2 B3 B4 C1 41.8(3) . . . . ?
B2 B3 B4 C2 -18.9(5) . . . . ?
B2 B3 B4 B5 -76.5(4) . . . . ?
B2 B3 B4 B9 -104.5(4) . . . . ?
B2 B3 B8 B7 37.9(3) . . . . ?
B2 B3 B8 B9 136.6(4) . . . . ?
B2 B3 B8 B10 102.8(4) . . . . ?
B2 B3 B9 B4 91.1(4) . . . . ?
B2 B3 B9 B5 58.8(5) . . . . ?
B2 B3 B9 B8 -38.2(4) . . . . ?
B2 B3 B9 B10 -5.8(5) . . . . ?
B2 B7 B8 B3 -38.5(3) . . . . ?
B2 B7 B8 B9 -100.8(4) . . . . ?
B2 B7 B8 B10 -143.2(4) . . . . ?
B2 B7 B10 B5 -71.4(5) . . . . ?
B2 B7 B10 B6 -110.3(4) . . . . ?
B2 B7 B10 B8 33.3(4) . . . . ?
B2 B7 B10 B9 -8.9(5) . . . . ?
B2 B8 B9 B3 38.8(4) . . . . ?
B2 B8 B9 B4 -6.6(5) . . . . ?
B2 B8 B9 B5 -72.2(5) . . . . ?
B2 B8 B9 B10 -104.7(4) . . . . ?
B2 B8 B10 B5 65.5(5) . . . . ?
B2 B8 B10 B6 0.0(6) . . . . ?
B2 B8 B10 B7 -33.5(4) . . . . ?
B2 B8 B10 B9 98.6(4) . . . . ?
B3 C1 B1 C2 -82.5(3) . . . . ?
B3 C1 B1 B2 49.9(3) . . . . ?
B3 C1 B1 B6 -38.3(5) . . . . ?
B3 C1 B1 B7 21.9(4) . . . . ?
B3 C1 B2 B1 -129.1(3) . . . . ?
B3 C1 B2 B7 -98.2(4) . . . . ?
B3 C1 B2 B8 -33.1(4) . . . . ?
B3 C1 B4 C2 132.8(4) . . . . ?
B3 C1 B4 B5 87.9(5) . . . . ?
B3 C1 B4 B9 28.6(4) . . . . ?
B3 B2 B7 B1 -91.0(4) . . . . ?
B3 B2 B7 B6 -59.2(5) . . . . ?
B3 B2 B7 B8 38.5(3) . . . . ?
B3 B2 B7 B10 5.6(5) . . . . ?
B3 B2 B8 B7 -137.0(4) . . . . ?
B3 B2 B8 B9 -38.3(4) . . . . ?
B3 B2 B8 B10 -102.9(4) . . . . ?
B3 B4 B5 C2 118.4(4) . . . . ?
B3 B4 B5 B6 77.3(4) . . . . ?
B3 B4 B5 B9 -28.0(4) . . . . ?
B3 B4 B5 B10 16.3(5) . . . . ?
B3 B4 B9 B5 147.7(4) . . . . ?
B3 B4 B9 B8 43.8(4) . . . . ?
B3 B4 B9 B10 104.3(4) . . . . ?
B3 B8 B9 B4 -45.5(4) . . . . ?
B3 B8 B9 B5 -111.1(4) . . . . ?
B3 B8 B9 B10 -143.6(4) . . . . ?
B3 B8 B10 B5 0.1(6) . . . . ?
B3 B8 B10 B6 -65.4(5) . . . . ?
B3 B8 B10 B7 -98.9(4) . . . . ?
B3 B8 B10 B9 33.2(4) . . . . ?
B3 B9 B10 B5 110.9(4) . . . . ?
B3 B9 B10 B6 71.9(5) . . . . ?
B3 B9 B10 B7 9.0(5) . . . . ?
B3 B9 B10 B8 -32.9(4) . . . . ?
B4 C1 B1 C2 -17.7(3) . . . . ?
B4 C1 B1 B2 114.7(3) . . . . ?
B4 C1 B1 B6 26.6(4) . . . . ?
B4 C1 B1 B7 86.7(3) . . . . ?
B4 C1 B2 B1 -77.7(4) . . . . ?
B4 C1 B2 B3 51.3(4) . . . . ?
B4 C1 B2 B7 -46.8(5) . . . . ?
B4 C1 B2 B8 18.2(5) . . . . ?
B4 C1 B3 B2 -128.4(4) . . . . ?
B4 C1 B3 B8 -95.8(4) . . . . ?
B4 C1 B3 B9 -31.1(4) . . . . ?
B4 C2 B1 C1 17.9(3) . . . . ?
B4 C2 B1 B2 -27.0(4) . . . . ?
B4 C2 B1 B6 -115.8(4) . . . . ?
B4 C2 B1 B7 -86.1(4) . . . . ?
B4 C2 B5 B6 129.3(3) . . . . ?
B4 C2 B5 B9 31.0(4) . . . . ?
B4 C2 B5 B10 95.9(4) . . . . ?
B4 C2 B6 B1 77.9(3) . . . . ?
B4 C2 B6 B5 -51.4(3) . . . . ?
B4 C2 B6 B7 45.9(5) . . . . ?
B4 C2 B6 B10 -18.2(4) . . . . ?
B4 B3 B8 B2 -92.7(4) . . . . ?
B4 B3 B8 B7 -54.8(4) . . . . ?
B4 B3 B8 B9 43.8(3) . . . . ?
B4 B3 B8 B10 10.1(5) . . . . ?
B4 B3 B9 B5 -32.3(4) . . . . ?
B4 B3 B9 B8 -129.2(4) . . . . ?
B4 B3 B9 B10 -96.9(4) . . . . ?
B4 B5 B6 C2 41.6(3) . . . . ?
B4 B5 B6 B1 -0.7(4) . . . . ?
B4 B5 B6 B7 -62.4(4) . . . . ?
B4 B5 B6 B10 -101.1(4) . . . . ?
B4 B5 B9 B3 32.4(4) . . . . ?
B4 B5 B9 B8 97.3(4) . . . . ?
B4 B5 B9 B10 129.4(4) . . . . ?
B4 B5 B10 B6 92.5(4) . . . . ?
B4 B5 B10 B7 53.8(5) . . . . ?
B4 B5 B10 B8 -10.3(5) . . . . ?
B4 B5 B10 B9 -43.9(3) . . . . ?
B4 B9 B10 B5 45.1(3) . . . . ?
B4 B9 B10 B6 6.1(4) . . . . ?
B4 B9 B10 B7 -56.8(4) . . . . ?
B4 B9 B10 B8 -98.7(4) . . . . ?
B5 C2 B1 C1 83.7(4) . . . . ?
B5 C2 B1 B2 38.7(6) . . . . ?
B5 C2 B1 B6 -50.0(4) . . . . ?
B5 C2 B1 B7 -20.3(5) . . . . ?
B5 C2 B4 C1 -132.6(3) . . . . ?
B5 C2 B4 B3 -88.0(4) . . . . ?
B5 C2 B4 B9 -28.6(3) . . . . ?
B5 C2 B6 B1 129.3(4) . . . . ?
B5 C2 B6 B7 97.3(4) . . . . ?
B5 C2 B6 B10 33.1(3) . . . . ?
B5 B4 B9 B3 -147.7(4) . . . . ?
B5 B4 B9 B8 -103.9(4) . . . . ?
B5 B4 B9 B10 -43.4(3) . . . . ?
B5 B6 B7 B1 91.5(4) . . . . ?
B5 B6 B7 B2 59.5(5) . . . . ?
B5 B6 B7 B8 -5.7(5) . . . . ?
B5 B6 B7 B10 -38.2(4) . . . . ?
B5 B6 B10 B7 136.7(4) . . . . ?
B5 B6 B10 B8 103.2(5) . . . . ?
B5 B6 B10 B9 38.5(3) . . . . ?
B5 B9 B10 B6 -39.0(3) . . . . ?
B5 B9 B10 B7 -101.9(4) . . . . ?
B5 B9 B10 B8 -143.8(4) . . . . ?
B6 C2 B1 C1 133.8(4) . . . . ?
B6 C2 B1 B2 88.8(4) . . . . ?
B6 C2 B1 B7 29.7(4) . . . . ?
B6 C2 B4 C1 -82.2(4) . . . . ?
B6 C2 B4 B3 -37.6(5) . . . . ?
B6 C2 B4 B5 50.4(3) . . . . ?
B6 C2 B4 B9 21.8(4) . . . . ?
B6 C2 B5 B4 -129.3(3) . . . . ?
B6 C2 B5 B9 -98.3(4) . . . . ?
B6 C2 B5 B10 -33.4(4) . . . . ?
B6 B1 B2 C1 118.7(4) . . . . ?
B6 B1 B2 B3 77.4(4) . . . . ?
B6 B1 B2 B7 -28.1(3) . . . . ?
B6 B1 B2 B8 15.9(5) . . . . ?
B6 B1 B7 B2 147.8(4) . . . . ?
B6 B1 B7 B8 104.2(4) . . . . ?
B6 B1 B7 B10 43.1(4) . . . . ?
B6 B5 B9 B3 -58.3(5) . . . . ?
B6 B5 B9 B4 -90.6(4) . . . . ?
B6 B5 B9 B8 6.6(5) . . . . ?
B6 B5 B9 B10 38.8(3) . . . . ?
B6 B5 B10 B7 -38.7(4) . . . . ?
B6 B5 B10 B8 -102.8(4) . . . . ?
B6 B5 B10 B9 -136.4(4) . . . . ?
B6 B7 B8 B2 110.4(4) . . . . ?
B6 B7 B8 B3 71.9(4) . . . . ?
B6 B7 B8 B9 9.6(5) . . . . ?
B6 B7 B8 B10 -32.8(4) . . . . ?
B6 B7 B10 B5 38.9(4) . . . . ?
B6 B7 B10 B8 143.6(4) . . . . ?
B6 B7 B10 B9 101.4(4) . . . . ?
B7 B1 B2 C1 146.8(4) . . . . ?
B7 B1 B2 B3 105.5(4) . . . . ?
B7 B1 B2 B8 44.0(4) . . . . ?
B7 B1 B6 C2 -145.3(4) . . . . ?
B7 B1 B6 B5 -104.3(4) . . . . ?
B7 B1 B6 B10 -43.5(4) . . . . ?
B7 B2 B3 C1 104.5(4) . . . . ?
B7 B2 B3 B4 61.8(4) . . . . ?
B7 B2 B3 B8 -38.8(4) . . . . ?
B7 B2 B3 B9 0.2(5) . . . . ?
B7 B2 B8 B3 137.0(4) . . . . ?
B7 B2 B8 B9 98.7(4) . . . . ?
B7 B2 B8 B10 34.1(4) . . . . ?
B7 B6 B10 B5 -136.7(4) . . . . ?
B7 B6 B10 B8 -33.4(4) . . . . ?
B7 B6 B10 B9 -98.1(4) . . . . ?
B7 B8 B9 B3 101.1(4) . . . . ?
B7 B8 B9 B4 55.6(5) . . . . ?
B7 B8 B9 B5 -10.0(5) . . . . ?
B7 B8 B9 B10 -42.5(4) . . . . ?
B7 B8 B10 B5 99.0(4) . . . . ?
B7 B8 B10 B6 33.4(4) . . . . ?
B7 B8 B10 B9 132.1(4) . . . . ?
B8 B2 B3 C1 143.2(4) . . . . ?
B8 B2 B3 B4 100.6(4) . . . . ?
B8 B2 B3 B9 38.9(3) . . . . ?
B8 B2 B7 B1 -129.5(4) . . . . ?
B8 B2 B7 B6 -97.7(5) . . . . ?
B8 B2 B7 B10 -32.9(4) . . . . ?
B8 B3 B4 C1 102.2(4) . . . . ?
B8 B3 B4 C2 41.5(5) . . . . ?
B8 B3 B4 B5 -16.1(5) . . . . ?
B8 B3 B4 B9 -44.1(4) . . . . ?
B8 B3 B9 B4 129.2(4) . . . . ?
B8 B3 B9 B5 97.0(5) . . . . ?
B8 B3 B9 B10 32.4(4) . . . . ?
B8 B7 B10 B5 -104.6(5) . . . . ?
B8 B7 B10 B6 -143.6(4) . . . . ?
B8 B7 B10 B9 -42.2(4) . . . . ?
B8 B9 B10 B5 143.8(4) . . . . ?
B8 B9 B10 B6 104.8(4) . . . . ?
B8 B9 B10 B7 41.9(3) . . . . ?
B9 B3 B4 C1 146.3(4) . . . . ?
B9 B3 B4 C2 85.6(4) . . . . ?
B9 B3 B4 B5 28.0(4) . . . . ?
B9 B3 B8 B2 -136.6(4) . . . . ?
B9 B3 B8 B7 -98.6(4) . . . . ?
B9 B3 B8 B10 -33.7(4) . . . . ?
B9 B4 B5 C2 146.3(4) . . . . ?
B9 B4 B5 B6 105.2(4) . . . . ?
B9 B4 B5 B10 44.2(4) . . . . ?
B9 B5 B6 C2 103.3(4) . . . . ?
B9 B5 B6 B1 61.1(4) . . . . ?
B9 B5 B6 B7 -0.7(5) . . . . ?
B9 B5 B6 B10 -39.3(4) . . . . ?
B9 B5 B10 B6 136.4(4) . . . . ?
B9 B5 B10 B7 97.7(4) . . . . ?
B9 B5 B10 B8 33.6(4) . . . . ?
B9 B8 B10 B5 -33.1(4) . . . . ?
B9 B8 B10 B6 -98.6(4) . . . . ?
B9 B8 B10 B7 -132.1(4) . . . . ?
B10 B5 B6 C2 142.7(4) . . . . ?
B10 B5 B6 B1 100.4(4) . . . . ?
B10 B5 B6 B7 38.7(4) . . . . ?
B10 B5 B9 B3 -97.0(5) . . . . ?
B10 B5 B9 B4 -129.4(4) . . . . ?
B10 B5 B9 B8 -32.1(3) . . . . ?
B10 B6 B7 B1 129.8(4) . . . . ?
B10 B6 B7 B2 97.7(5) . . . . ?
B10 B6 B7 B8 32.6(4) . . . . ?
B10 B7 B8 B2 143.2(4) . . . . ?
B10 B7 B8 B3 104.7(4) . . . . ?
B10 B7 B8 B9 42.4(4) . . . . ?
B10 B8 B9 B3 143.6(4) . . . . ?
B10 B8 B9 B4 98.1(4) . . . . ?
B10 B8 B9 B5 32.5(4) . . . . ?
C33 C34 C35 C36 -179.1(6) . . . . ?
C38 C39 C34 C33 179.1(6) . . . . ?
C38 C39 C34 C35 0.0 . . . . ?
C39 C38 C37 C36 0.0 . . . . ?
C39 C34 C35 C36 0.0 . . . . ?
C34 C35 C36 C37 0.0 . . . . ?
C35 C36 C37 C38 0.0 . . . . ?
C37 C38 C39 C34 0.0 . . . . ?
C40 C41 C42 C43 179.3(6) . . . . ?
C40 C41 C46 C45 179.7(7) . . . . ?
C41 C42 C43 C44 1.1(10) . . . . ?
C42 C41 C46 C45 1.5(10) . . . . ?
C42 C43 C44 C45 1.2(10) . . . . ?
C43 C44 C45 C46 -2.1(11) . . . . ?
C44 C45 C46 C41 0.8(11) . . . . ?
C46 C41 C42 C43 -2.4(9) . . . . ?

loop_
_smtbx_masks_void_nr
_smtbx_masks_void_average_x
_smtbx_masks_void_average_y
_smtbx_masks_void_average_z
_smtbx_masks_void_volume
_smtbx_masks_void_count_electrons
_smtbx_masks_void_content
1 0.000 -0.002 -0.950 1066.5 237.7 '4.7 toluene'
